data_4345607
loop_
_publ_author_name
'Lin, Li-Rong'
'Tang, Hui-Hui'
'Wang, Yun-Guang'
'Wang, Xuan'
'Fang, Xue-Ming'
'Ma, Li-Hua'

_publ_section_title
;
 Functionalized Lanthanide(III) Complexes Constructed from Azobenzene
 Derivative and \b-Diketone Ligands: Luminescent, Magnetic, and Reversible
 Trans-to-Cis Photoisomerization Properties.
;
_journal_issue 7
_journal_name_full 'Inorganic chemistry'
_journal_page_first 3889
_journal_page_last 3900
_journal_paper_doi 10.1021/acs.inorgchem.6b02819
_journal_volume 56
_journal_year 2017
_chemical_formula_moiety 'C49 H39 F9 Gd N7 O7'
_chemical_formula_sum 'C49 H39 F9 Gd N7 O7'
_chemical_formula_weight 1166.12
_space_group_crystal_system monoclinic
_space_group_IT_number 14
_space_group_name_Hall '-P 2ybc'
_space_group_name_H-M_alt 'P 1 21/c 1'
_symmetry_space_group_name_Hall '-P 2ybc'
_symmetry_space_group_name_H-M 'P 1 21/c 1'
_atom_sites_solution_hydrogens mixed
_audit_creation_method SHELXL-2014/7
_cell_angle_alpha 90
_cell_angle_beta 96.132(4)
_cell_angle_gamma 90
_cell_formula_units_Z 4
_cell_length_a 25.785(5)
_cell_length_b 9.6947(17)
_cell_length_c 19.500(3)
_cell_measurement_reflns_used 3453
_cell_measurement_temperature 203(2)
_cell_measurement_theta_max 21.18
_cell_measurement_theta_min 2.32
_cell_volume 4846.7(15)
_computing_structure_refinement 'SHELXL-2014/7 (Sheldrick, 2014)'
_diffrn_ambient_temperature 203(2)
_diffrn_detector_area_resol_mean 0.811
_diffrn_measured_fraction_theta_full 0.998
_diffrn_measured_fraction_theta_max 0.997
_diffrn_measurement_device_type 'multiwire proportional'
_diffrn_measurement_method 'phi and omega scans'
_diffrn_radiation_type MoK\a
_diffrn_radiation_wavelength 0.71073
_diffrn_reflns_av_R_equivalents 0.0899
_diffrn_reflns_av_unetI/netI 0.1073
_diffrn_reflns_Laue_measured_fraction_full 0.998
_diffrn_reflns_Laue_measured_fraction_max 0.997
_diffrn_reflns_limit_h_max 31
_diffrn_reflns_limit_h_min -18
_diffrn_reflns_limit_k_max 11
_diffrn_reflns_limit_k_min -11
_diffrn_reflns_limit_l_max 24
_diffrn_reflns_limit_l_min -22
_diffrn_reflns_number 26112
_diffrn_reflns_point_group_measured_fraction_full 0.998
_diffrn_reflns_point_group_measured_fraction_max 0.997
_diffrn_reflns_theta_full 25.242
_diffrn_reflns_theta_max 25.999
_diffrn_reflns_theta_min 1.589
_diffrn_source 'fine-focus sealed tube'
_exptl_absorpt_coefficient_mu 1.462
_exptl_absorpt_correction_T_max 0.844
_exptl_absorpt_correction_T_min 0.758
_exptl_absorpt_correction_type multi-scan
_exptl_absorpt_process_details '(SADABS; Sheldrick, 1997)'
_exptl_crystal_colour red
_exptl_crystal_density_diffrn 1.598
_exptl_crystal_density_method 'not measured'
_exptl_crystal_description block
_exptl_crystal_F_000 2332
_exptl_crystal_size_max 0.180
_exptl_crystal_size_mid 0.150
_exptl_crystal_size_min 0.120
_refine_diff_density_max 1.462
_refine_diff_density_min -2.427
_refine_diff_density_rms 0.131
_refine_ls_extinction_method none
_refine_ls_goodness_of_fit_ref 1.144
_refine_ls_hydrogen_treatment constr
_refine_ls_matrix_type full
_refine_ls_number_parameters 660
_refine_ls_number_reflns 9470
_refine_ls_number_restraints 0
_refine_ls_restrained_S_all 1.144
_refine_ls_R_factor_all 0.1253
_refine_ls_R_factor_gt 0.0824
_refine_ls_shift/su_max 0.001
_refine_ls_shift/su_mean 0.000
_refine_ls_structure_factor_coef Fsqd
_refine_ls_weighting_details 'w=1/[\s^2^(Fo^2^)+(0.0342P)^2^+17.7451P] where P=(Fo^2^+2Fc^2^)/3'
_refine_ls_weighting_scheme calc
_refine_ls_wR_factor_gt 0.1453
_refine_ls_wR_factor_ref 0.1615
_reflns_Friedel_coverage 0.000
_reflns_number_gt 6460
_reflns_number_total 9470
_reflns_threshold_expression 'I > 2\s(I)'
_cod_data_source_file ic6b02819_si_002.cif
_cod_data_source_block y
_cod_original_cell_volume 4846.8(15)
_cod_database_code 4345607
_shelx_shelxl_version_number 2014/7
_shelx_space_group_comment
;
The symmetry employed for this shelxl refinement is uniquely defined
by the following loop, which should always be used as a source of
symmetry information in preference to the above space-group names.
They are only intended as comments.
;
_shelx_estimated_absorpt_t_min 0.779
_shelx_estimated_absorpt_t_max 0.844

loop_
_space_group_symop_operation_xyz
'x, y, z'
'-x, y+1/2, -z+1/2'
'-x, -y, -z'
'x, -y-1/2, z-1/2'

loop_
_atom_site_label
_atom_site_type_symbol
_atom_site_fract_x
_atom_site_fract_y
_atom_site_fract_z
_atom_site_U_iso_or_equiv
_atom_site_adp_type
_atom_site_occupancy
_atom_site_site_symmetry_order
_atom_site_calc_flag
_atom_site_refinement_flags_posn
_atom_site_refinement_flags_adp
C1 C -0.1026(7) 1.5587(19) -0.1689(8) 0.147(8) Uani 1 1 d . .
H1A H -0.0719 1.6131 -0.1539 0.220 Uiso 1 1 calc R U
H1B H -0.1333 1.6170 -0.1714 0.220 Uiso 1 1 calc R U
H1C H -0.0991 1.5202 -0.2141 0.220 Uiso 1 1 calc R U
F6 F 0.4568(3) 0.4274(7) 0.3416(5) 0.106(3) Uani 1 1 d . .
F5 F 0.4865(3) 0.5928(10) 0.2885(3) 0.103(3) Uani 1 1 d . .
F4 F 0.5181(2) 0.5457(6) 0.3892(3) 0.0594(18) Uani 1 1 d . .
Gd1 Gd 0.30968(2) 0.75435(5) 0.34312(2) 0.02616(13) Uani 1 1 d . .
O4 O 0.3691(2) 0.8426(5) 0.4339(3) 0.0280(14) Uani 1 1 d . .
O1 O 0.2453(2) 0.8491(6) 0.2607(3) 0.0337(15) Uani 1 1 d . .
O5 O 0.3934(2) 0.6649(6) 0.3308(3) 0.0321(15) Uani 1 1 d . .
O6 O 0.3210(2) 0.5669(6) 0.4210(3) 0.0344(15) Uani 1 1 d . .
O2 O 0.2242(3) 0.6699(6) 0.3632(3) 0.0407(16) Uani 1 1 d . .
N5 N 0.3320(3) 0.7778(6) 0.2079(3) 0.0279(17) Uani 1 1 d . .
N6 N 0.2893(3) 0.5412(7) 0.2601(4) 0.0330(18) Uani 1 1 d . .
C23 C 0.3710(3) 0.9995(9) 0.2444(4) 0.0256(19) Uani 1 1 d . .
N4 N 0.2889(3) 0.8392(7) 0.1675(3) 0.0303(18) Uani 1 1 d . .
H4A H 0.2959 0.8562 0.1229 0.036 Uiso 1 1 d R U
O3 O 0.2663(2) 0.9233(6) 0.4018(3) 0.0317(14) Uani 1 1 d . .
N7 N 0.3493(3) 0.9880(7) 0.3037(3) 0.0272(16) Uani 1 1 d . .
C1S C 0.3225(4) 0.5534(9) 0.4842(4) 0.032(2) Uani 1 1 d . .
C39 C 0.4336(3) 0.6488(8) 0.3739(4) 0.028(2) Uani 1 1 d . .
C15 C 0.2475(4) 0.8733(8) 0.1995(5) 0.031(2) Uani 1 1 d . .
C18 C 0.2892(4) 0.4320(10) 0.1505(5) 0.044(3) Uani 1 1 d . .
H18 H 0.2994 0.4334 0.1056 0.053 Uiso 1 1 calc R U
C47 C 0.4108(4) 1.0149(9) 0.5378(4) 0.035(2) Uani 1 1 d . .
H47 H 0.3813 1.0444 0.5089 0.042 Uiso 1 1 calc R U
C26 C 0.3617(4) 1.2284(9) 0.3215(5) 0.041(2) Uani 1 1 d . .
H26 H 0.3586 1.3066 0.3493 0.050 Uiso 1 1 calc R U
C27 C 0.3458(3) 1.1029(9) 0.3409(4) 0.032(2) Uani 1 1 d . .
H27 H 0.3313 1.0959 0.3830 0.039 Uiso 1 1 calc R U
C41 C 0.4128(3) 0.8128(8) 0.4625(4) 0.0259(19) Uani 1 1 d . .
C17 C 0.3049(3) 0.5346(9) 0.1962(4) 0.031(2) Uani 1 1 d . .
F1 F 0.2386(4) 1.1195(7) 0.4916(4) 0.097(3) Uani 1 1 d . .
C31 C 0.1817(4) 0.7242(10) 0.3703(5) 0.042(2) Uani 1 1 d . .
C22 C 0.3782(3) 0.8667(8) 0.2064(4) 0.0267(19) Uani 1 1 d . .
H22A H 0.3836 0.8870 0.1584 0.032 Uiso 1 1 calc R U
H22B H 0.4092 0.8184 0.2279 0.032 Uiso 1 1 calc R U
C45 C 0.4712(5) 1.0511(11) 0.6385(5) 0.050(3) Uani 1 1 d . .
H45 H 0.4829 1.1029 0.6779 0.060 Uiso 1 1 calc R U
C42 C 0.4339(3) 0.8934(8) 0.5243(4) 0.0264(19) Uani 1 1 d . .
C24 C 0.3877(3) 1.1239(9) 0.2210(5) 0.032(2) Uani 1 1 d . .
H24 H 0.4024 1.1296 0.1790 0.039 Uiso 1 1 calc R U
C40 C 0.4447(4) 0.7116(8) 0.4368(4) 0.032(2) Uani 1 1 d . .
H40 H 0.4754 0.6855 0.4642 0.039 Uiso 1 1 calc R U
F9 F 0.3268(4) 0.3114(7) 0.4716(4) 0.118(4) Uani 1 1 d . .
F3 F 0.2232(4) 1.1873(7) 0.3899(4) 0.106(3) Uani 1 1 d . .
C21 C 0.2593(4) 0.4386(9) 0.2780(5) 0.035(2) Uani 1 1 d . .
H21 H 0.2481 0.4409 0.3223 0.042 Uiso 1 1 calc R U
C19 C 0.2585(4) 0.3270(10) 0.1707(6) 0.046(3) Uani 1 1 d . .
H19 H 0.2479 0.2550 0.1401 0.055 Uiso 1 1 calc R U
C38 C 0.4740(4) 0.5544(11) 0.3493(6) 0.047(3) Uani 1 1 d . .
C3 C -0.0644(5) 1.3869(14) -0.0859(7) 0.072(4) Uani 1 1 d . .
O7 O 0.3107(3) 0.6340(7) 0.5283(3) 0.055(2) Uani 1 1 d . .
C29 C 0.2192(4) 0.9486(10) 0.4076(5) 0.038(2) Uani 1 1 d . .
C2S C 0.3422(5) 0.4106(11) 0.5101(5) 0.051(3) Uani 1 1 d . .
F8 F 0.3261(4) 0.3795(7) 0.5702(3) 0.100(3) Uani 1 1 d . .
C16 C 0.3431(3) 0.6426(8) 0.1782(4) 0.031(2) Uani 1 1 d . .
H16A H 0.3785 0.6139 0.1956 0.037 Uiso 1 1 calc R U
H16B H 0.3414 0.6510 0.1280 0.037 Uiso 1 1 calc R U
C43 C 0.4758(4) 0.8510(10) 0.5693(5) 0.044(3) Uani 1 1 d . .
H43 H 0.4921 0.7663 0.5617 0.053 Uiso 1 1 calc R U
C12 C 0.2031(4) 0.9444(9) 0.1585(5) 0.036(2) Uani 1 1 d . .
C25 C 0.3826(4) 1.2375(10) 0.2597(5) 0.041(2) Uani 1 1 d . .
H25 H 0.3934 1.3236 0.2442 0.049 Uiso 1 1 calc R U
C20 C 0.2435(4) 0.3286(10) 0.2355(5) 0.045(3) Uani 1 1 d . .
H20 H 0.2231 0.2571 0.2511 0.054 Uiso 1 1 calc R U
C11 C 0.2021(4) 0.9859(10) 0.0901(5) 0.050(3) Uani 1 1 d . .
H11 H 0.2307 0.9699 0.0650 0.060 Uiso 1 1 calc R U
C28 C 0.2104(5) 1.0944(12) 0.4336(7) 0.056(3) Uani 1 1 d . .
C10 C 0.1574(5) 1.0517(12) 0.0599(6) 0.068(4) Uani 1 1 d . .
H10 H 0.1569 1.0834 0.0142 0.082 Uiso 1 1 calc R U
C46 C 0.4300(4) 1.0969(9) 0.5936(5) 0.045(3) Uani 1 1 d . .
H46 H 0.4148 1.1832 0.6006 0.054 Uiso 1 1 calc R U
C6 C 0.0230(5) 1.2632(15) -0.0153(7) 0.077(4) Uani 1 1 d . .
N3 N 0.0644(5) 1.1320(12) 0.0617(6) 0.092(4) Uani 1 1 d . .
C5 C 0.0293(5) 1.3713(15) -0.0594(7) 0.089(5) Uani 1 1 d . .
H5 H 0.0625 1.4055 -0.0658 0.107 Uiso 1 1 calc R U
F2 F 0.1611(3) 1.1222(8) 0.4415(6) 0.134(4) Uani 1 1 d . .
C32 C 0.1325(4) 0.6407(13) 0.3571(5) 0.056(3) Uani 1 1 d . .
C8 C -0.0702(5) 1.2762(13) -0.0391(9) 0.108(6) Uani 1 1 d . .
H8 H -0.1035 1.2471 -0.0298 0.130 Uiso 1 1 calc R U
C4 C -0.0147(6) 1.4269(16) -0.0934(7) 0.089(5) Uani 1 1 d . .
H4 H -0.0103 1.4988 -0.1246 0.107 Uiso 1 1 calc R U
C44 C 0.4945(4) 0.9313(12) 0.6254(5) 0.062(3) Uani 1 1 d . .
H44 H 0.5237 0.9016 0.6545 0.074 Uiso 1 1 calc R U
C33 C 0.1362(5) 0.5002(12) 0.3650(6) 0.058(3) Uani 1 1 d . .
H33 H 0.1690 0.4592 0.3769 0.069 Uiso 1 1 calc R U
C30 C 0.1775(4) 0.8650(11) 0.3928(5) 0.048(3) Uani 1 1 d . .
H30 H 0.1441 0.9005 0.3976 0.058 Uiso 1 1 calc R U
C9 C 0.1155(5) 1.0718(14) 0.0924(8) 0.075(4) Uani 1 1 d . .
C13 C 0.1608(5) 0.9743(14) 0.1915(6) 0.075(4) Uani 1 1 d . .
H13 H 0.1618 0.9532 0.2387 0.090 Uiso 1 1 calc R U
N1 N -0.1077(5) 1.4478(12) -0.1202(6) 0.089(4) Uani 1 1 d . .
N2 N 0.0728(5) 1.2051(12) 0.0154(6) 0.087(4) Uani 1 1 d . .
C14 C 0.1174(5) 1.0330(17) 0.1595(8) 0.105(6) Uani 1 1 d . .
H14 H 0.0882 1.0471 0.1838 0.126 Uiso 1 1 calc R U
C2 C -0.1585(6) 1.4005(19) -0.1126(12) 0.187(12) Uani 1 1 d . .
H2A H -0.1749 1.3687 -0.1568 0.281 Uiso 1 1 calc R U
H2B H -0.1788 1.4752 -0.0959 0.281 Uiso 1 1 calc R U
H2C H -0.1566 1.3250 -0.0797 0.281 Uiso 1 1 calc R U
F7 F 0.3916(3) 0.4095(10) 0.5205(7) 0.175(6) Uani 1 1 d . .
C7 C -0.0249(6) 1.2112(13) -0.0073(8) 0.099(6) Uani 1 1 d . .
H7 H -0.0279 1.1316 0.0195 0.119 Uiso 1 1 calc R U
C34 C 0.0923(6) 0.4192(16) 0.3555(8) 0.092(5) Uani 1 1 d . .
H34 H 0.0944 0.3235 0.3631 0.111 Uiso 1 1 calc R U
C37 C 0.0853(5) 0.6992(15) 0.3356(8) 0.090(5) Uani 1 1 d . .
H37 H 0.0830 0.7952 0.3289 0.108 Uiso 1 1 calc R U
C35 C 0.0466(6) 0.4785(19) 0.3353(9) 0.112(6) Uani 1 1 d . .
H35 H 0.0167 0.4226 0.3287 0.134 Uiso 1 1 calc R U
C36 C 0.0412(6) 0.619(2) 0.3235(11) 0.138(8) Uani 1 1 d . .
H36 H 0.0087 0.6585 0.3080 0.166 Uiso 1 1 calc R U

loop_
_atom_site_aniso_label
_atom_site_aniso_U_11
_atom_site_aniso_U_22
_atom_site_aniso_U_33
_atom_site_aniso_U_23
_atom_site_aniso_U_13
_atom_site_aniso_U_12
C1 0.130(16) 0.195(19) 0.108(14) 0.070(14) -0.023(12) 0.071(15)
F6 0.045(4) 0.052(4) 0.217(10) -0.060(5) -0.003(5) 0.014(4)
F5 0.084(6) 0.179(9) 0.049(4) -0.009(5) 0.016(4) 0.056(6)
F4 0.028(3) 0.079(4) 0.067(4) -0.035(3) -0.016(3) 0.025(3)
Gd1 0.0281(2) 0.0294(2) 0.0203(2) 0.0027(2) -0.00071(15) 0.0066(2)
O4 0.029(3) 0.031(3) 0.022(3) -0.002(2) -0.007(3) 0.007(3)
O1 0.032(4) 0.051(4) 0.018(3) 0.011(3) 0.000(3) 0.011(3)
O5 0.029(4) 0.044(4) 0.022(3) 0.000(3) -0.005(3) 0.009(3)
O6 0.039(4) 0.046(4) 0.018(3) 0.007(3) 0.000(3) 0.000(3)
O2 0.033(4) 0.044(4) 0.045(4) 0.009(3) 0.003(3) 0.006(3)
N5 0.031(4) 0.027(4) 0.024(4) -0.002(3) -0.002(3) 0.001(3)
N6 0.030(4) 0.036(4) 0.033(4) 0.013(3) 0.002(4) 0.009(4)
C23 0.014(4) 0.037(5) 0.025(5) 0.002(4) -0.001(4) 0.004(4)
N4 0.037(5) 0.038(4) 0.015(4) 0.011(3) -0.002(3) 0.008(4)
O3 0.028(4) 0.043(4) 0.025(3) -0.002(3) 0.008(3) 0.008(3)
N7 0.026(4) 0.032(4) 0.023(4) 0.000(3) 0.000(3) 0.005(3)
C1S 0.039(6) 0.034(5) 0.023(5) 0.002(4) 0.000(4) -0.002(4)
C39 0.016(4) 0.031(5) 0.036(5) 0.001(4) 0.006(4) -0.002(4)
C15 0.029(5) 0.024(5) 0.038(6) -0.004(4) -0.008(4) 0.001(4)
C18 0.053(7) 0.045(6) 0.032(5) -0.004(5) -0.010(5) 0.018(5)
C47 0.038(6) 0.035(5) 0.029(5) -0.001(4) -0.005(4) 0.009(4)
C26 0.042(6) 0.027(5) 0.052(6) -0.004(4) -0.008(5) 0.010(5)
C27 0.033(5) 0.039(5) 0.025(5) 0.002(4) 0.001(4) 0.013(4)
C41 0.035(5) 0.026(4) 0.017(4) 0.007(3) 0.006(4) -0.004(4)
C17 0.027(5) 0.035(5) 0.030(5) -0.001(4) -0.003(4) 0.012(4)
F1 0.149(8) 0.073(5) 0.063(5) -0.034(4) -0.010(5) 0.031(5)
C31 0.041(6) 0.050(7) 0.036(5) 0.005(5) 0.007(5) 0.004(5)
C22 0.025(5) 0.036(5) 0.019(4) 0.001(4) 0.004(4) -0.002(4)
C45 0.080(9) 0.055(7) 0.017(5) -0.006(5) 0.012(5) -0.012(6)
C42 0.028(5) 0.031(5) 0.020(4) 0.007(4) 0.004(4) 0.002(4)
C24 0.021(5) 0.044(6) 0.031(5) 0.010(4) 0.001(4) 0.002(4)
C40 0.035(5) 0.023(5) 0.037(5) -0.001(4) -0.004(4) 0.001(4)
F9 0.244(12) 0.038(4) 0.064(5) -0.003(4) -0.013(6) 0.006(5)
F3 0.159(9) 0.060(4) 0.102(6) 0.017(4) 0.028(6) 0.035(5)
C21 0.039(6) 0.034(5) 0.032(5) 0.001(4) 0.004(5) 0.007(5)
C19 0.036(6) 0.040(6) 0.057(7) -0.009(5) -0.019(5) 0.000(5)
C38 0.038(6) 0.050(6) 0.053(7) -0.017(5) 0.005(6) 0.005(5)
C3 0.059(9) 0.083(9) 0.069(9) 0.005(7) -0.011(7) 0.033(8)
O7 0.093(6) 0.045(4) 0.030(4) 0.003(3) 0.026(4) 0.005(4)
C29 0.038(6) 0.046(6) 0.032(5) 0.000(4) 0.005(5) 0.007(5)
C2S 0.073(9) 0.047(6) 0.030(6) 0.006(5) -0.014(6) 0.008(6)
F8 0.190(9) 0.064(4) 0.050(4) 0.027(4) 0.034(5) 0.025(5)
C16 0.030(5) 0.041(5) 0.021(4) -0.006(4) 0.005(4) 0.003(4)
C43 0.048(6) 0.046(6) 0.035(5) -0.007(4) -0.015(5) 0.022(5)
C12 0.027(5) 0.041(5) 0.037(5) 0.011(4) -0.007(5) 0.005(4)
C25 0.033(5) 0.039(5) 0.050(6) 0.017(5) 0.001(4) -0.005(5)
C20 0.037(6) 0.036(6) 0.059(7) 0.000(5) -0.004(5) -0.005(5)
C11 0.044(7) 0.061(7) 0.044(6) 0.017(5) -0.005(5) 0.015(6)
C28 0.052(8) 0.049(7) 0.068(8) -0.019(6) 0.013(7) 0.011(6)
C10 0.072(9) 0.073(8) 0.051(7) 0.022(6) -0.035(7) 0.008(8)
C46 0.076(8) 0.027(5) 0.029(5) -0.004(4) -0.004(5) 0.007(5)
C6 0.058(8) 0.081(10) 0.085(10) 0.001(8) -0.024(7) 0.022(9)
N3 0.088(9) 0.095(9) 0.091(9) 0.031(7) 0.004(8) 0.012(8)
C5 0.054(9) 0.118(12) 0.094(11) 0.033(10) 0.000(8) 0.034(9)
F2 0.069(6) 0.091(6) 0.249(12) -0.079(7) 0.041(7) 0.006(5)
C32 0.041(7) 0.078(8) 0.048(7) -0.017(6) 0.002(6) -0.001(7)
C8 0.062(9) 0.072(10) 0.176(16) 0.035(10) -0.054(10) 0.007(8)
C4 0.074(10) 0.114(12) 0.079(10) 0.023(9) 0.010(8) 0.047(10)
C44 0.051(7) 0.092(9) 0.036(6) -0.017(6) -0.023(6) 0.029(7)
C33 0.044(7) 0.071(8) 0.058(7) 0.014(6) 0.008(6) -0.008(7)
C30 0.036(6) 0.055(7) 0.055(7) -0.005(5) 0.009(5) 0.012(5)
C9 0.032(7) 0.086(9) 0.104(12) 0.031(9) -0.013(8) 0.017(7)
C13 0.049(8) 0.126(12) 0.049(7) 0.020(7) -0.007(6) 0.042(8)
N1 0.065(8) 0.085(8) 0.108(9) 0.014(7) -0.037(7) 0.029(7)
N2 0.095(10) 0.097(9) 0.070(8) 0.020(7) 0.012(7) 0.006(8)
C14 0.057(9) 0.172(16) 0.086(11) 0.030(11) 0.010(8) 0.047(11)
C2 0.063(11) 0.131(16) 0.34(3) 0.078(19) -0.088(16) -0.001(12)
F7 0.059(6) 0.130(8) 0.325(16) 0.133(9) -0.033(8) 0.009(6)
C7 0.087(11) 0.060(9) 0.139(14) 0.036(8) -0.043(11) 0.006(8)
C34 0.075(11) 0.097(11) 0.109(12) -0.008(9) 0.025(10) -0.039(10)
C37 0.041(7) 0.083(10) 0.142(14) -0.024(9) -0.012(8) 0.007(8)
C35 0.042(9) 0.121(15) 0.173(18) -0.017(13) 0.017(11) -0.044(10)
C36 0.042(9) 0.121(15) 0.24(2) -0.068(16) -0.023(12) 0.012(10)

loop_
_atom_type_symbol
_atom_type_description
_atom_type_scat_dispersion_real
_atom_type_scat_dispersion_imag
_atom_type_scat_source
C C 0.0033 0.0016 'International Tables Vol C Tables 4.2.6.8 and 6.1.1.4'
H H 0.0000 0.0000 'International Tables Vol C Tables 4.2.6.8 and 6.1.1.4'
N N 0.0061 0.0033 'International Tables Vol C Tables 4.2.6.8 and 6.1.1.4'
O O 0.0106 0.0060 'International Tables Vol C Tables 4.2.6.8 and 6.1.1.4'
F F 0.0171 0.0103 'International Tables Vol C Tables 4.2.6.8 and 6.1.1.4'
Gd Gd -0.1653 3.9035 'International Tables Vol C Tables 4.2.6.8 and 6.1.1.4'

loop_
_geom_angle_atom_site_label_1
_geom_angle_atom_site_label_2
_geom_angle_atom_site_label_3
_geom_angle
N1 C1 H1A 109.5
N1 C1 H1B 109.5
H1A C1 H1B 109.5
N1 C1 H1C 109.5
H1A C1 H1C 109.5
H1B C1 H1C 109.5
O3 Gd1 O5 142.6(2)
O3 Gd1 O6 104.8(2)
O5 Gd1 O6 74.5(2)
O3 Gd1 O1 74.01(19)
O5 Gd1 O1 130.90(19)
O6 Gd1 O1 139.7(2)
O3 Gd1 O4 71.88(19)
O5 Gd1 O4 71.59(19)
O6 Gd1 O4 76.89(19)
O1 Gd1 O4 135.73(19)
O3 Gd1 O2 70.6(2)
O5 Gd1 O2 138.5(2)
O6 Gd1 O2 71.8(2)
O1 Gd1 O2 69.9(2)
O4 Gd1 O2 121.9(2)
O3 Gd1 N7 76.3(2)
O5 Gd1 N7 84.2(2)
O6 Gd1 N7 145.4(2)
O1 Gd1 N7 74.6(2)
O4 Gd1 N7 70.58(19)
O2 Gd1 N7 136.6(2)
O3 Gd1 N6 140.3(2)
O5 Gd1 N6 76.9(2)
O6 Gd1 N6 78.2(2)
O1 Gd1 N6 79.0(2)
O4 Gd1 N6 144.0(2)
O2 Gd1 N6 73.1(2)
N7 Gd1 N6 123.5(2)
O3 Gd1 N5 124.41(19)
O5 Gd1 N5 69.39(19)
O6 Gd1 N5 130.59(19)
O1 Gd1 N5 61.5(2)
O4 Gd1 N5 119.8(2)
O2 Gd1 N5 117.8(2)
N7 Gd1 N5 61.6(2)
N6 Gd1 N5 61.9(2)
C41 O4 Gd1 137.5(5)
C15 O1 Gd1 129.4(6)
C39 O5 Gd1 131.7(5)
C1S O6 Gd1 135.2(6)
C31 O2 Gd1 135.0(6)
N4 N5 C16 109.1(6)
N4 N5 C22 109.2(6)
C16 N5 C22 108.7(6)
N4 N5 Gd1 109.5(5)
C16 N5 Gd1 111.8(5)
C22 N5 Gd1 108.6(4)
C21 N6 C17 116.4(8)
C21 N6 Gd1 120.5(6)
C17 N6 Gd1 122.9(6)
N7 C23 C24 122.2(8)
N7 C23 C22 115.9(7)
C24 C23 C22 121.8(8)
C15 N4 N5 117.4(7)
C15 N4 H4A 130.1
N5 N4 H4A 112.2
C29 O3 Gd1 134.1(6)
C27 N7 C23 117.1(7)
C27 N7 Gd1 120.5(6)
C23 N7 Gd1 122.2(5)
O7 C1S O6 130.5(9)
O7 C1S C2S 116.2(8)
O6 C1S C2S 113.3(8)
O5 C39 C40 128.0(8)
O5 C39 C38 114.0(8)
C40 C39 C38 118.0(8)
O1 C15 N4 122.1(8)
O1 C15 C12 119.9(9)
N4 C15 C12 118.0(8)
C17 C18 C19 119.4(10)
C17 C18 H18 120.3
C19 C18 H18 120.3
C42 C47 C46 121.2(8)
C42 C47 H47 119.4
C46 C47 H47 119.4
C27 C26 C25 117.5(9)
C27 C26 H26 121.3
C25 C26 H26 121.3
N7 C27 C26 124.0(9)
N7 C27 H27 118.0
C26 C27 H27 118.0
O4 C41 C40 122.7(8)
O4 C41 C42 118.6(8)
C40 C41 C42 118.6(8)
N6 C17 C18 122.7(9)
N6 C17 C16 116.6(8)
C18 C17 C16 120.6(9)
O2 C31 C30 122.2(10)
O2 C31 C32 119.5(9)
C30 C31 C32 118.2(10)
N5 C22 C23 110.3(7)
N5 C22 H22A 109.6
C23 C22 H22A 109.6
N5 C22 H22B 109.6
C23 C22 H22B 109.6
H22A C22 H22B 108.1
C44 C45 C46 119.1(9)
C44 C45 H45 120.4
C46 C45 H45 120.4
C47 C42 C43 117.8(8)
C47 C42 C41 118.8(8)
C43 C42 C41 123.4(8)
C25 C24 C23 118.5(8)
C25 C24 H24 120.7
C23 C24 H24 120.7
C39 C40 C41 123.6(8)
C39 C40 H40 118.2
C41 C40 H40 118.2
N6 C21 C20 124.1(9)
N6 C21 H21 117.9
C20 C21 H21 117.9
C20 C19 C18 119.2(9)
C20 C19 H19 120.4
C18 C19 H19 120.4
F4 C38 F5 105.8(9)
F4 C38 F6 105.5(9)
F5 C38 F6 106.0(9)
F4 C38 C39 115.9(8)
F5 C38 C39 111.2(9)
F6 C38 C39 111.8(9)
C4 C3 N1 123.5(14)
C4 C3 C8 116.6(12)
N1 C3 C8 119.9(14)
O3 C29 C30 128.3(9)
O3 C29 C28 113.0(9)
C30 C29 C28 118.7(10)
F9 C2S F7 109.7(12)
F9 C2S F8 104.3(10)
F7 C2S F8 105.1(10)
F9 C2S C1S 114.8(8)
F7 C2S C1S 110.5(10)
F8 C2S C1S 111.9(9)
N5 C16 C17 111.6(7)
N5 C16 H16A 109.3
C17 C16 H16A 109.3
N5 C16 H16B 109.3
C17 C16 H16B 109.3
H16A C16 H16B 108.0
C42 C43 C44 121.1(9)
C42 C43 H43 119.5
C44 C43 H43 119.5
C13 C12 C11 117.3(9)
C13 C12 C15 117.0(9)
C11 C12 C15 125.7(9)
C24 C25 C26 120.6(9)
C24 C25 H25 119.7
C26 C25 H25 119.7
C19 C20 C21 118.1(10)
C19 C20 H20 121.0
C21 C20 H20 121.0
C12 C11 C10 117.9(11)
C12 C11 H11 121.0
C10 C11 H11 121.0
F1 C28 F3 106.3(11)
F1 C28 F2 108.4(10)
F3 C28 F2 104.4(11)
F1 C28 C29 111.9(10)
F3 C28 C29 111.3(9)
F2 C28 C29 114.0(10)
C9 C10 C11 123.1(11)
C9 C10 H10 118.5
C11 C10 H10 118.5
C45 C46 C47 119.9(9)
C45 C46 H46 120.1
C47 C46 H46 120.1
C7 C6 C5 121.5(12)
C7 C6 N2 125.2(13)
C5 C6 N2 113.1(13)
N2 N3 C9 108.1(13)
C4 C5 C6 117.3(14)
C4 C5 H5 121.3
C6 C5 H5 121.3
C37 C32 C33 119.7(12)
C37 C32 C31 122.4(12)
C33 C32 C31 117.9(11)
C7 C8 C3 118.5(14)
C7 C8 H8 120.7
C3 C8 H8 120.7
C5 C4 C3 125.4(15)
C5 C4 H4 117.3
C3 C4 H4 117.3
C45 C44 C43 120.8(9)
C45 C44 H44 119.6
C43 C44 H44 119.6
C32 C33 C34 120.3(13)
C32 C33 H33 119.8
C34 C33 H33 119.8
C29 C30 C31 123.2(10)
C29 C30 H30 118.4
C31 C30 H30 118.4
C10 C9 C14 118.4(12)
C10 C9 N3 126.2(13)
C14 C9 N3 115.4(13)
C14 C13 C12 122.8(12)
C14 C13 H13 118.6
C12 C13 H13 118.6
C3 N1 C2 121.7(13)
C3 N1 C1 120.8(14)
C2 N1 C1 117.5(12)
N3 N2 C6 108.5(13)
C13 C14 C9 120.3(14)
C13 C14 H14 119.9
C9 C14 H14 119.9
N1 C2 H2A 109.5
N1 C2 H2B 109.5
H2A C2 H2B 109.5
N1 C2 H2C 109.5
H2A C2 H2C 109.5
H2B C2 H2C 109.5
C6 C7 C8 120.3(13)
C6 C7 H7 119.9
C8 C7 H7 119.9
C35 C34 C33 118.9(15)
C35 C34 H34 120.5
C33 C34 H34 120.5
C32 C37 C36 120.7(14)
C32 C37 H37 119.6
C36 C37 H37 119.6
C34 C35 C36 122.8(15)
C34 C35 H35 118.6
C36 C35 H35 118.6
C37 C36 C35 117.4(15)
C37 C36 H36 121.3
C35 C36 H36 121.3

loop_
_geom_bond_atom_site_label_1
_geom_bond_atom_site_label_2
_geom_bond_distance
C1 N1 1.450(18)
C1 H1A 0.9700
C1 H1B 0.9700
C1 H1C 0.9700
F6 C38 1.312(11)
F5 C38 1.315(12)
F4 C38 1.311(11)
Gd1 O3 2.350(6)
Gd1 O5 2.362(6)
Gd1 O6 2.366(5)
Gd1 O1 2.370(5)
Gd1 O4 2.373(5)
Gd1 O2 2.421(7)
Gd1 N7 2.633(7)
Gd1 N6 2.643(7)
Gd1 N5 2.766(7)
O4 C41 1.238(9)
O1 C15 1.223(10)
O5 C39 1.273(9)
O6 C1S 1.237(9)
O2 C31 1.238(11)
N5 N4 1.423(9)
N5 C16 1.473(10)
N5 C22 1.475(10)
N6 C21 1.331(11)
N6 C17 1.350(11)
C23 N7 1.342(10)
C23 C24 1.374(11)
C23 C22 1.507(11)
N4 C15 1.335(11)
N4 H4A 0.9211
O3 C29 1.253(11)
N7 C27 1.337(10)
C1S O7 1.225(10)
C1S C2S 1.540(13)
C39 C40 1.371(11)
C39 C38 1.504(12)
C15 C12 1.491(11)
C18 C17 1.368(12)
C18 C19 1.374(13)
C18 H18 0.9400
C47 C42 1.358(11)
C47 C46 1.396(11)
C47 H47 0.9400
C26 C27 1.351(12)
C26 C25 1.376(13)
C26 H26 0.9400
C27 H27 0.9400
C41 C40 1.408(11)
C41 C42 1.489(11)
C17 C16 1.505(12)
F1 C28 1.300(13)
C31 C30 1.442(13)
C31 C32 1.504(14)
C22 H22A 0.9800
C22 H22B 0.9800
C45 C44 1.345(14)
C45 C46 1.377(13)
C45 H45 0.9400
C42 C43 1.381(11)
C24 C25 1.349(12)
C24 H24 0.9400
C40 H40 0.9400
F9 C2S 1.258(11)
F3 C28 1.308(13)
C21 C20 1.384(12)
C21 H21 0.9400
C19 C20 1.361(14)
C19 H19 0.9400
C3 C4 1.362(18)
C3 N1 1.374(14)
C3 C8 1.426(18)
C29 C30 1.353(13)
C29 C28 1.528(13)
C2S F7 1.269(13)
C2S F8 1.319(12)
C16 H16A 0.9800
C16 H16B 0.9800
C43 C44 1.386(12)
C43 H43 0.9400
C12 C13 1.356(14)
C12 C11 1.392(12)
C25 H25 0.9400
C20 H20 0.9400
C11 C10 1.393(13)
C11 H11 0.9400
C28 F2 1.323(13)
C10 C9 1.323(17)
C10 H10 0.9400
C46 H46 0.9400
C6 C7 1.359(18)
C6 C5 1.376(18)
C6 N2 1.469(15)
N3 N2 1.187(13)
N3 C9 1.507(15)
C5 C4 1.360(16)
C5 H5 0.9400
C32 C37 1.368(15)
C32 C33 1.373(15)
C8 C7 1.411(16)
C8 H8 0.9400
C4 H4 0.9400
C44 H44 0.9400
C33 C34 1.375(15)
C33 H33 0.9400
C30 H30 0.9400
C9 C14 1.358(17)
C13 C14 1.348(15)
C13 H13 0.9400
N1 C2 1.409(19)
C14 H14 0.9400
C2 H2A 0.9700
C2 H2B 0.9700
C2 H2C 0.9700
C7 H7 0.9400
C34 C35 1.333(19)
C34 H34 0.9400
C37 C36 1.375(18)
C37 H37 0.9400
C35 C36 1.39(2)
C35 H35 0.9400
C36 H36 0.9400

loop_
_geom_hbond_atom_site_label_D
_geom_hbond_atom_site_label_H
_geom_hbond_atom_site_label_A
_geom_hbond_distance_DH
_geom_hbond_distance_HA
_geom_hbond_distance_DA
_geom_hbond_angle_DHA
_geom_hbond_site_symmetry_A
C5 H5 F2 0.94 2.55 3.400(16) 151.1 4_585
C21 H21 O2 0.94 2.46 2.987(11) 115.6 .
C22 H22B O5 0.98 2.57 3.108(10) 114.9 .
C27 H27 O3 0.94 2.43 3.028(11) 121.8 .
